data_4502875
loop_
_publ_author_name
'Song, Xue-Zhi'
'Song, Shu-Yan'
'Qin, Chao'
'Su, Sheng-Qun'
'Zhao, Shu-Na'
'Zhu, Min'
'Hao, Zhao-Min'
'Zhang, Hong-Jie'

_publ_section_title
;
 Syntheses, Structures, and Photoluminescent Properties of Coordination
 Polymers Based on 1,4-Bis(imidazol-l-yl-methyl)benzene and Various
 Aromatic Dicarboxylic Acids
;
_journal_issue 1
_journal_name_full 'Crystal Growth &amp; Design'
_journal_page_first 253
_journal_paper_doi 10.1021/cg201025u
_journal_volume 12
_journal_year 2012
_chemical_formula_moiety '[Zn(p-BDC)(bix)](DMF)2'
_chemical_formula_sum 'C28 H32 N6 O6 Zn'
_chemical_formula_weight 613.97
_chemical_name_systematic ?
_space_group_IT_number 15
_symmetry_cell_setting monoclinic
_symmetry_space_group_name_Hall '-C 2yc'
_symmetry_space_group_name_H-M 'C 1 2/c 1'
_atom_sites_solution_hydrogens geom
_atom_sites_solution_primary direct
_atom_sites_solution_secondary difmap
_audit_creation_method SHELXL-97
_cell_angle_alpha 90.00
_cell_angle_beta 116.5300(10)
_cell_angle_gamma 90.00
_cell_formula_units_Z 4
_cell_length_a 20.5754(14)
_cell_length_b 11.5480(8)
_cell_length_c 14.0617(10)
_cell_measurement_temperature 187(2)
_cell_volume 2989.3(4)
_computing_cell_refinement 'Bruker SAINT'
_computing_data_collection 'Bruker APEX2'
_computing_data_reduction 'Bruker SAINT'
_computing_molecular_graphics 'Bruker SHELXTL'
_computing_publication_material 'Bruker SHELXTL'
_computing_structure_refinement 'SHELXL-97 (Sheldrick, 1997)'
_computing_structure_solution 'SHELXS-97 (Sheldrick, 1997)'
_diffrn_ambient_temperature 187(2)
_diffrn_measured_fraction_theta_full 0.996
_diffrn_measured_fraction_theta_max 0.996
_diffrn_measurement_device_type 'Bruker APEX-II CCD'
_diffrn_measurement_method '\f and \w scans'
_diffrn_radiation_monochromator graphite
_diffrn_radiation_source 'fine-focus sealed tube'
_diffrn_radiation_type MoK\a
_diffrn_radiation_wavelength 0.71073
_diffrn_reflns_av_R_equivalents 0.0360
_diffrn_reflns_av_sigmaI/netI 0.0443
_diffrn_reflns_limit_h_max 19
_diffrn_reflns_limit_h_min -25
_diffrn_reflns_limit_k_max 12
_diffrn_reflns_limit_k_min -14
_diffrn_reflns_limit_l_max 17
_diffrn_reflns_limit_l_min -13
_diffrn_reflns_number 8154
_diffrn_reflns_theta_full 26.15
_diffrn_reflns_theta_max 26.15
_diffrn_reflns_theta_min 2.08
_exptl_absorpt_coefficient_mu 0.872
_exptl_absorpt_correction_T_max 0.479
_exptl_absorpt_correction_T_min 0.410
_exptl_absorpt_correction_type multi-scan
_exptl_absorpt_process_details 'SADABS, Sheldrick, 1996'
_exptl_crystal_colour colorless
_exptl_crystal_density_diffrn 1.364
_exptl_crystal_density_method 'not measured'
_exptl_crystal_description block
_exptl_crystal_F_000 1280
_exptl_crystal_size_max 0.24
_exptl_crystal_size_mid 0.22
_exptl_crystal_size_min 0.16
_refine_diff_density_max 0.417
_refine_diff_density_min -0.411
_refine_diff_density_rms 0.053
_refine_ls_extinction_method none
_refine_ls_goodness_of_fit_ref 1.062
_refine_ls_hydrogen_treatment constr
_refine_ls_matrix_type full
_refine_ls_number_parameters 188
_refine_ls_number_reflns 2980
_refine_ls_number_restraints 0
_refine_ls_restrained_S_all 1.062
_refine_ls_R_factor_all 0.0548
_refine_ls_R_factor_gt 0.0382
_refine_ls_shift/su_max 0.000
_refine_ls_shift/su_mean 0.000
_refine_ls_structure_factor_coef Fsqd
_refine_ls_weighting_details 'calc w=1/[\s^2^(Fo^2^)+(0.0336P)^2^+0.9321P] where P=(Fo^2^+2Fc^2^)/3'
_refine_ls_weighting_scheme calc
_refine_ls_wR_factor_gt 0.0782
_refine_ls_wR_factor_ref 0.0845
_reflns_number_gt 2360
_reflns_number_total 2980
_reflns_threshold_expression >2sigma(I)
_cod_data_source_file cg201025u_si_002.cif
_cod_data_source_block 1
_cod_depositor_comments
;
The following automatic conversions were performed:

'_symmetry_cell_setting' value 'Monoclinic' changed to 'monoclinic'
according to /home/saulius/struct/CIF-dictionaries/cif_core.dic
dictionary named 'cif_core.dic' version 2.4.1 from 2010-06-29.

Automatic conversion script
Id: cif_fix_values 1715 2011-07-08 13:25:40Z adriana 

The following automatic conversions were performed:

'_exptl_absorpt_correction_type' value 'multi-scans' was replaced
with the value 'multi-scan' as specified in the replacement file
'src/cod-tools/trunk/data/replacement-values/replacement_values.lst'.

Automatic conversion script
Id: cif_fix_values 5376 2017-05-30 11:51:03Z andrius 
;
_cod_original_sg_symbol_H-M C2/c
_cod_database_code 4502875

loop_
_symmetry_equiv_pos_as_xyz
'x, y, z'
'-x, y, -z+1/2'
'x+1/2, y+1/2, z'
'-x+1/2, y+1/2, -z+1/2'
'-x, -y, -z'
'x, -y, z-1/2'
'-x+1/2, -y+1/2, -z'
'x+1/2, -y+1/2, z-1/2'

loop_
_atom_site_label
_atom_site_type_symbol
_atom_site_fract_x
_atom_site_fract_y
_atom_site_fract_z
_atom_site_U_iso_or_equiv
_atom_site_adp_type
_atom_site_occupancy
_atom_site_symmetry_multiplicity
_atom_site_calc_flag
_atom_site_refinement_flags
C1 C -0.03087(13) -0.13362(17) 0.05625(18) 0.0355(6) Uani 1 1 d .
H1 H -0.0807 -0.1357 0.0346 0.043 Uiso 1 1 calc R
C2 C 0.08380(14) -0.0976(2) 0.14448(19) 0.0395(6) Uani 1 1 d .
H2 H 0.1279 -0.0693 0.1958 0.047 Uiso 1 1 calc R
C3 C 0.07538(14) -0.1636(2) 0.0605(2) 0.0416(6) Uani 1 1 d .
H3 H 0.1118 -0.1892 0.0436 0.050 Uiso 1 1 calc R
C4 C -0.03152(15) -0.26562(19) -0.08520(19) 0.0420(6) Uani 1 1 d .
H4A H -0.0118 -0.2526 -0.1354 0.050 Uiso 1 1 calc R
H4B H -0.0835 -0.2521 -0.1215 0.050 Uiso 1 1 calc R
C5 C -0.01665(14) -0.38931(19) -0.04475(18) 0.0371(6) Uani 1 1 d .
C6 C -0.05997(14) -0.4411(2) -0.0045(2) 0.0431(6) Uani 1 1 d .
H6 H -0.1003 -0.4022 -0.0070 0.052 Uiso 1 1 calc R
C7 C 0.04312(15) -0.4489(2) -0.0396(2) 0.0433(6) Uani 1 1 d .
H7 H 0.0726 -0.4147 -0.0662 0.052 Uiso 1 1 calc R
C8 C -0.13921(12) 0.0822(2) 0.12101(18) 0.0334(5) Uani 1 1 d .
C9 C -0.19723(12) 0.16877(18) 0.05982(17) 0.0294(5) Uani 1 1 d .
C10 C -0.18895(13) 0.28535(19) 0.08923(18) 0.0349(6) Uani 1 1 d .
H10 H -0.1480 0.3093 0.1493 0.042 Uiso 1 1 calc R
C11 C -0.25871(12) 0.13452(19) -0.02966(18) 0.0346(5) Uani 1 1 d .
H11 H -0.2648 0.0570 -0.0498 0.042 Uiso 1 1 calc R
C12 C -0.23620(19) -0.2702(3) 0.1329(3) 0.0696(9) Uani 1 1 d .
H12 H -0.2145 -0.2244 0.1007 0.083 Uiso 1 1 calc R
C13 C -0.12068(16) -0.3695(3) 0.2200(3) 0.0703(9) Uani 1 1 d .
H13A H -0.1077 -0.3135 0.1809 0.105 Uiso 1 1 calc R
H13B H -0.1151 -0.4460 0.1981 0.105 Uiso 1 1 calc R
H13C H -0.0896 -0.3605 0.2946 0.105 Uiso 1 1 calc R
C14 C -0.2245(2) -0.4239(3) 0.2550(3) 0.0812(10) Uani 1 1 d .
H14A H -0.2025 -0.4030 0.3289 0.122 Uiso 1 1 calc R
H14B H -0.2141 -0.5036 0.2480 0.122 Uiso 1 1 calc R
H14C H -0.2762 -0.4133 0.2254 0.122 Uiso 1 1 calc R
N1 N 0.01704(10) -0.07846(14) 0.14251(15) 0.0330(4) Uani 1 1 d .
N2 N 0.00248(11) -0.18541(16) 0.00529(15) 0.0349(5) Uani 1 1 d .
N3 N -0.19585(13) -0.3519(2) 0.19921(18) 0.0538(6) Uani 1 1 d .
O1 O -0.07835(8) 0.12580(13) 0.18611(12) 0.0374(4) Uani 1 1 d .
O2 O -0.15164(9) -0.02272(13) 0.10536(13) 0.0447(4) Uani 1 1 d .
O3 O -0.29982(13) -0.2503(2) 0.1107(2) 0.0961(8) Uani 1 1 d .
Zn1 Zn 0.0000 0.01175(3) 0.2500 0.03045(13) Uani 1 2 d S

loop_
_atom_site_aniso_label
_atom_site_aniso_U_11
_atom_site_aniso_U_22
_atom_site_aniso_U_33
_atom_site_aniso_U_23
_atom_site_aniso_U_13
_atom_site_aniso_U_12
C1 0.0381(14) 0.0256(11) 0.0397(14) 0.0031(10) 0.0145(11) 0.0025(10)
C2 0.0378(14) 0.0361(13) 0.0444(15) -0.0017(11) 0.0183(12) -0.0035(11)
C3 0.0441(16) 0.0390(13) 0.0498(16) 0.0013(12) 0.0282(13) -0.0012(11)
C4 0.0578(17) 0.0313(12) 0.0338(13) -0.0011(10) 0.0177(12) 0.0000(11)
C5 0.0513(16) 0.0282(12) 0.0315(12) -0.0061(10) 0.0181(11) -0.0040(11)
C6 0.0494(17) 0.0327(13) 0.0510(16) -0.0045(11) 0.0258(13) 0.0007(11)
C7 0.0555(17) 0.0336(13) 0.0525(16) -0.0025(12) 0.0347(14) -0.0078(12)
C8 0.0321(14) 0.0368(13) 0.0321(13) 0.0044(10) 0.0151(11) 0.0066(10)
C9 0.0276(12) 0.0302(11) 0.0315(12) 0.0041(9) 0.0141(10) 0.0023(9)
C10 0.0287(13) 0.0374(13) 0.0316(13) -0.0015(10) 0.0072(10) -0.0007(10)
C11 0.0324(13) 0.0283(11) 0.0400(14) -0.0030(10) 0.0134(11) 0.0005(10)
C12 0.055(2) 0.074(2) 0.067(2) 0.0014(18) 0.0158(17) -0.0096(17)
C13 0.056(2) 0.082(2) 0.071(2) -0.0213(18) 0.0267(17) -0.0015(17)
C14 0.086(3) 0.085(2) 0.085(2) 0.005(2) 0.049(2) -0.004(2)
N1 0.0343(11) 0.0254(9) 0.0369(11) -0.0011(8) 0.0135(9) -0.0003(8)
N2 0.0470(12) 0.0237(9) 0.0351(11) 0.0014(8) 0.0193(9) 0.0022(9)
N3 0.0487(15) 0.0583(14) 0.0499(14) -0.0051(12) 0.0178(12) -0.0017(12)
O1 0.0296(9) 0.0368(9) 0.0363(9) 0.0007(7) 0.0063(7) 0.0061(7)
O2 0.0394(10) 0.0317(9) 0.0534(11) 0.0034(8) 0.0121(8) 0.0035(7)
O3 0.0515(16) 0.0948(17) 0.119(2) 0.0124(16) 0.0174(15) 0.0104(13)
Zn1 0.0282(2) 0.0238(2) 0.0340(2) 0.000 0.00915(16) 0.000

loop_
_atom_type_symbol
_atom_type_description
_atom_type_scat_dispersion_real
_atom_type_scat_dispersion_imag
_atom_type_scat_source
C C 0.0033 0.0016 'International Tables Vol C Tables 4.2.6.8 and 6.1.1.4'
H H 0.0000 0.0000 'International Tables Vol C Tables 4.2.6.8 and 6.1.1.4'
N N 0.0061 0.0033 'International Tables Vol C Tables 4.2.6.8 and 6.1.1.4'
O O 0.0106 0.0060 'International Tables Vol C Tables 4.2.6.8 and 6.1.1.4'
Zn Zn 0.2839 1.4301 'International Tables Vol C Tables 4.2.6.8 and 6.1.1.4'

loop_
_geom_angle_atom_site_label_1
_geom_angle_atom_site_label_2
_geom_angle_atom_site_label_3
_geom_angle
_geom_angle_site_symmetry_1
_geom_angle_site_symmetry_3
N1 C1 N2 110.7(2) . .
N1 C1 H1 124.6 . .
N2 C1 H1 124.6 . .
C3 C2 N1 109.6(2) . .
C3 C2 H2 125.2 . .
N1 C2 H2 125.2 . .
C2 C3 N2 106.3(2) . .
C2 C3 H3 126.9 . .
N2 C3 H3 126.9 . .
N2 C4 C5 109.24(18) . .
N2 C4 H4A 109.8 . .
C5 C4 H4A 109.8 . .
N2 C4 H4B 109.8 . .
C5 C4 H4B 109.8 . .
H4A C4 H4B 108.3 . .
C7 C5 C6 118.9(2) . .
C7 C5 C4 120.9(2) . .
C6 C5 C4 120.0(2) . .
C5 C6 C7 120.0(2) . 5_545
C5 C6 H6 120.0 . .
C7 C6 H6 120.0 5_545 .
C5 C7 C6 121.2(2) . 5_545
C5 C7 H7 119.4 . .
C6 C7 H7 119.4 5_545 .
O2 C8 O1 124.9(2) . .
O2 C8 C9 120.2(2) . .
O1 C8 C9 114.95(19) . .
C11 C9 C10 119.05(19) . .
C11 C9 C8 120.06(19) . .
C10 C9 C8 120.8(2) . .
C11 C10 C9 120.5(2) 7_455 .
C11 C10 H10 119.8 7_455 .
C9 C10 H10 119.8 . .
C10 C11 C9 120.5(2) 7_455 .
C10 C11 H11 119.8 7_455 .
C9 C11 H11 119.8 . .
O3 C12 N3 125.1(3) . .
O3 C12 H12 117.4 . .
N3 C12 H12 117.4 . .
N3 C13 H13A 109.5 . .
N3 C13 H13B 109.5 . .
H13A C13 H13B 109.5 . .
N3 C13 H13C 109.5 . .
H13A C13 H13C 109.5 . .
H13B C13 H13C 109.5 . .
N3 C14 H14A 109.5 . .
N3 C14 H14B 109.5 . .
H14A C14 H14B 109.5 . .
N3 C14 H14C 109.5 . .
H14A C14 H14C 109.5 . .
H14B C14 H14C 109.5 . .
C1 N1 C2 105.5(2) . .
C1 N1 Zn1 129.10(17) . .
C2 N1 Zn1 125.44(15) . .
C1 N2 C3 108.0(2) . .
C1 N2 C4 125.9(2) . .
C3 N2 C4 125.6(2) . .
C12 N3 C14 121.0(3) . .
C12 N3 C13 121.1(3) . .
C14 N3 C13 117.9(3) . .
C8 O1 Zn1 113.88(14) . .
O1 Zn1 O1 95.63(9) 2 .
O1 Zn1 N1 108.15(7) 2 .
O1 Zn1 N1 113.01(7) . .
O1 Zn1 N1 113.01(7) 2 2
O1 Zn1 N1 108.15(7) . 2
N1 Zn1 N1 116.93(10) . 2

loop_
_geom_bond_atom_site_label_1
_geom_bond_atom_site_label_2
_geom_bond_distance
_geom_bond_site_symmetry_2
C1 N1 1.334(3) .
C1 N2 1.334(3) .
C1 H1 0.9300 .
C2 C3 1.350(3) .
C2 N1 1.379(3) .
C2 H2 0.9300 .
C3 N2 1.370(3) .
C3 H3 0.9300 .
C4 N2 1.474(3) .
C4 C5 1.517(3) .
C4 H4A 0.9700 .
C4 H4B 0.9700 .
C5 C7 1.383(3) .
C5 C6 1.387(3) .
C6 C7 1.387(3) 5_545
C6 H6 0.9300 .
C7 C6 1.387(3) 5_545
C7 H7 0.9300 .
C8 O2 1.237(3) .
C8 O1 1.279(3) .
C8 C9 1.499(3) .
C9 C11 1.385(3) .
C9 C10 1.396(3) .
C10 C11 1.383(3) 7_455
C10 H10 0.9300 .
C11 C10 1.383(3) 7_455
C11 H11 0.9300 .
C12 O3 1.224(4) .
C12 N3 1.326(4) .
C12 H12 0.9300 .
C13 N3 1.454(3) .
C13 H13A 0.9600 .
C13 H13B 0.9600 .
C13 H13C 0.9600 .
C14 N3 1.439(4) .
C14 H14A 0.9600 .
C14 H14B 0.9600 .
C14 H14C 0.9600 .
N1 Zn1 1.9915(19) .
O1 Zn1 1.9613(14) .
Zn1 O1 1.9613(14) 2
Zn1 N1 1.9915(19) 2

loop_
_geom_torsion_atom_site_label_1
_geom_torsion_atom_site_label_2
_geom_torsion_atom_site_label_3
_geom_torsion_atom_site_label_4
_geom_torsion
_geom_torsion_site_symmetry_4
N1 C2 C3 N2 0.3(3) .
N2 C4 C5 C7 -92.1(3) .
N2 C4 C5 C6 82.8(3) .
C7 C5 C6 C7 -0.2(4) 5_545
C4 C5 C6 C7 -175.3(2) 5_545
C6 C5 C7 C6 0.2(4) 5_545
C4 C5 C7 C6 175.2(2) 5_545
O2 C8 C9 C11 -14.2(3) .
O1 C8 C9 C11 164.6(2) .
O2 C8 C9 C10 168.4(2) .
O1 C8 C9 C10 -12.8(3) .
C11 C9 C10 C11 -0.2(4) 7_455
C8 C9 C10 C11 177.2(2) 7_455
C10 C9 C11 C10 0.2(4) 7_455
C8 C9 C11 C10 -177.2(2) 7_455
N2 C1 N1 C2 0.0(2) .
N2 C1 N1 Zn1 -179.14(14) .
C3 C2 N1 C1 -0.2(3) .
C3 C2 N1 Zn1 179.00(15) .
N1 C1 N2 C3 0.2(2) .
N1 C1 N2 C4 172.07(19) .
C2 C3 N2 C1 -0.3(3) .
C2 C3 N2 C4 -172.2(2) .
C5 C4 N2 C1 -97.0(3) .
C5 C4 N2 C3 73.5(3) .
O3 C12 N3 C14 -2.1(5) .
O3 C12 N3 C13 179.6(3) .
O2 C8 O1 Zn1 6.8(3) .
C9 C8 O1 Zn1 -171.93(15) .
C8 O1 Zn1 O1 169.36(18) 2
C8 O1 Zn1 N1 56.90(17) .
C8 O1 Zn1 N1 -74.17(16) 2
C1 N1 Zn1 O1 -153.99(17) 2
C2 N1 Zn1 O1 27.00(19) 2
C1 N1 Zn1 O1 -49.43(19) .
C2 N1 Zn1 O1 131.56(17) .
C1 N1 Zn1 N1 77.11(17) 2
C2 N1 Zn1 N1 -101.90(18) 2
